data_7000920
loop_
_publ_author_name
'Sanz, Martial'
'Mosquera, Marta E. G.'
'Cuenca, Tom\'as'

_publ_section_title
;
 Novel dinuclear dimethylamido-3,5-dimethylpyrazolato and tetranuclear
 dimethylamido-3,5-dimethylpyrazolato-polyoxo zirconium(iv) complexes.
 Synthesis and structural characterisation
;
_journal_issue 14
_journal_name_full 'Dalton Transactions'
_journal_page_first 2616
_journal_page_last 2622
_journal_paper_doi 10.1039/b817574h
_journal_year 2009
_chemical_formula_sum 'C55 H88 N20 O2 Zr4'
_chemical_formula_weight 1426.33
_chemical_name_systematic
;
?
;
_space_group_IT_number 2
_symmetry_cell_setting triclinic
_symmetry_Int_Tables_number 2
_symmetry_space_group_name_Hall '-P 1'
_symmetry_space_group_name_H-M 'P -1'
_atom_sites_solution_hydrogens geom
_atom_sites_solution_primary direct
_atom_sites_solution_secondary difmap
_audit_creation_method SHELXL-97
_cell_angle_alpha 80.67(2)
_cell_angle_beta 81.670(10)
_cell_angle_gamma 80.161(11)
_cell_formula_units_Z 1
_cell_length_a 10.2517(9)
_cell_length_b 12.213(2)
_cell_length_c 14.484(3)
_cell_measurement_reflns_used 38
_cell_measurement_temperature 200(2)
_cell_measurement_theta_max 21.202
_cell_measurement_theta_min 3.25
_cell_volume 1750.3(5)
_computing_cell_refinement 'Dirax/lsq (Duisenberg & Schreurs, 1989-2000)'
_computing_data_collection 'Collect (Nonius BV, 1997-2000)'
_computing_data_reduction 'EvalCCD (Duisenberg & Schreurs 1990-2000)'
_computing_molecular_graphics 'Ortep-3 for Windows (Farrugia, 1997)'
_computing_publication_material 'WinGX publication routines (Farrugia, 1999)'
_computing_structure_refinement 'SHELXL-97 (Sheldrick, 1997)'
_computing_structure_solution 'SHELXS-86 (Sheldrick, 1986)'
_diffrn_ambient_temperature 200(2)
_diffrn_detector 'CCD plate'
_diffrn_detector_area_resol_mean 9
_diffrn_measured_fraction_theta_full 0.993
_diffrn_measured_fraction_theta_max 0.993
_diffrn_measurement_device '95mm CCD camera on \k-goniostat'
_diffrn_measurement_device_type KappaCCD
_diffrn_measurement_method 'CCD rotation images, thick slices'
_diffrn_orient_matrix_type X=UH
_diffrn_orient_matrix_UB_11 0.01
_diffrn_orient_matrix_UB_12 0
_diffrn_orient_matrix_UB_13 0
_diffrn_orient_matrix_UB_21 0
_diffrn_orient_matrix_UB_22 0.01
_diffrn_orient_matrix_UB_23 0
_diffrn_orient_matrix_UB_31 0
_diffrn_orient_matrix_UB_32 0
_diffrn_orient_matrix_UB_33 0.01
_diffrn_radiation_monochromator graphite
_diffrn_radiation_probe x-ray
_diffrn_radiation_type MoK\a
_diffrn_radiation_wavelength 0.71073
_diffrn_reflns_av_R_equivalents 0.0616
_diffrn_reflns_av_sigmaI/netI 0.0700
_diffrn_reflns_limit_h_max 13
_diffrn_reflns_limit_h_min -13
_diffrn_reflns_limit_k_max 15
_diffrn_reflns_limit_k_min -15
_diffrn_reflns_limit_l_max 18
_diffrn_reflns_limit_l_min 0
_diffrn_reflns_number 32949
_diffrn_reflns_theta_full 27.50
_diffrn_reflns_theta_max 27.50
_diffrn_reflns_theta_min 3.19
_diffrn_source 'Enraf Nonius FR590'
_exptl_absorpt_coefficient_mu 0.630
_exptl_absorpt_correction_T_max 0.904
_exptl_absorpt_correction_T_min 0.785
_exptl_absorpt_correction_type multi-scan
_exptl_absorpt_process_details
;
R.H. Blessing, Acta Cryst. (1995), A51, 33-38
;
_exptl_crystal_colour white
_exptl_crystal_density_diffrn 1.353
_exptl_crystal_density_method 'not measured'
_exptl_crystal_description prism
_exptl_crystal_F_000 734
_exptl_crystal_size_max 0.411
_exptl_crystal_size_mid 0.277
_exptl_crystal_size_min 0.164
_platon_squeeze_details
;A molecule of toluene crystallized with every molecule of this compound but
presented severe disorder and it was not possible to get a chemical sensible
model for it, so Squeeze procedure was used to remove their contribution
to the structure factors.
;
_refine_diff_density_max 0.592
_refine_diff_density_min -0.709
_refine_diff_density_rms 0.103
_refine_ls_extinction_method none
_refine_ls_goodness_of_fit_ref 1.027
_refine_ls_hydrogen_treatment constr
_refine_ls_matrix_type full
_refine_ls_number_parameters 334
_refine_ls_number_reflns 7987
_refine_ls_number_restraints 0
_refine_ls_restrained_S_all 1.027
_refine_ls_R_factor_all 0.0693
_refine_ls_R_factor_gt 0.0437
_refine_ls_shift/su_max 0.002
_refine_ls_shift/su_mean 0.000
_refine_ls_structure_factor_coef Fsqd
_refine_ls_weighting_details 'calc w=1/[\s^2^(Fo^2^)+(0.0661P)^2^+0.0000P] where P=(Fo^2^+2Fc^2^)/3'
_refine_ls_weighting_scheme calc
_refine_ls_wR_factor_gt 0.1105
_refine_ls_wR_factor_ref 0.1167
_reflns_number_gt 5698
_reflns_number_total 7987
_reflns_threshold_expression >2sigma(I)
_cod_data_source_file b817574h.txt
_cod_data_source_block 4
_cod_database_code 7000920

loop_
_symmetry_equiv_pos_as_xyz
'x, y, z'
'-x, -y, -z'

loop_
_atom_site_label
_atom_site_type_symbol
_atom_site_fract_x
_atom_site_fract_y
_atom_site_fract_z
_atom_site_U_iso_or_equiv
_atom_site_adp_type
_atom_site_occupancy
_atom_site_symmetry_multiplicity
_atom_site_calc_flag
_atom_site_refinement_flags
_atom_site_disorder_assembly
_atom_site_disorder_group
Zr1 Zr 0.49660(3) 0.36687(2) 0.98663(2) 0.01843(10) Uani 1 1 d . . .
Zr2 Zr 0.39844(3) 0.41721(3) 1.21414(2) 0.01997(10) Uani 1 1 d . . .
O3 O 0.5890(2) 0.50241(18) 0.92727(15) 0.0203(5) Uani 1 1 d . . .
N4 N 0.6635(3) 0.2386(2) 0.9379(2) 0.0261(6) Uani 1 1 d . . .
N5 N 0.3571(3) 0.4487(2) 0.87131(19) 0.0220(6) Uani 1 1 d . . .
N6 N 0.3076(3) 0.2931(2) 1.06300(19) 0.0234(6) Uani 1 1 d . . .
N7 N 0.2526(3) 0.3366(2) 1.14594(19) 0.0251(6) Uani 1 1 d . . .
N8 N 0.2495(3) 0.5034(3) 1.2986(2) 0.0306(7) Uani 1 1 d . . .
N9 N 0.4978(3) 0.3176(2) 1.3359(2) 0.0279(6) Uani 1 1 d . . .
N10 N 0.5549(3) 0.2871(2) 1.12910(19) 0.0233(6) Uani 1 1 d . . .
N11 N 0.5496(3) 0.5420(2) 1.21056(19) 0.0235(6) Uani 1 1 d . . .
N12 N 0.5530(3) 0.2320(2) 0.8941(2) 0.0254(6) Uani 1 1 d . . .
C13 C 0.2408(3) 0.4324(3) 0.8458(2) 0.0253(7) Uani 1 1 d . . .
C14 C 0.0566(3) 0.3189(3) 1.2702(3) 0.0366(9) Uani 1 1 d . . .
H14A H 0.0929 0.3743 1.2945 0.055 Uiso 1 1 calc R . .
H14B H 0.0530 0.2536 1.3168 0.055 Uiso 1 1 calc R . .
H14C H -0.0318 0.3491 1.2550 0.055 Uiso 1 1 calc R . .
C15 C 0.5676(4) 0.2513(3) 1.4020(3) 0.0335(8) Uani 1 1 d . . .
C16 C 0.2589(3) 0.4243(3) 0.7490(2) 0.0290(8) Uani 1 1 d . . .
H16 H 0.1956 0.4119 0.7135 0.035 Uiso 1 1 calc R . .
C17 C 0.2338(3) 0.2149(3) 1.0511(3) 0.0288(8) Uani 1 1 d . . .
N18 N 0.3899(3) 0.2683(2) 1.3275(2) 0.0274(6) Uani 1 1 d . . .
C19 C 0.5022(4) 0.1598(3) 1.4371(3) 0.0411(10) Uani 1 1 d . . .
H19 H 0.5274 0.1016 1.4841 0.049 Uiso 1 1 calc R . .
C20 C 0.3915(4) 0.1717(3) 1.3885(3) 0.0330(8) Uani 1 1 d . . .
C21 C 0.1437(3) 0.2871(3) 1.1828(3) 0.0297(8) Uani 1 1 d . . .
C22 C 0.6984(3) 0.2963(3) 1.1314(3) 0.0294(8) Uani 1 1 d . . .
H22A H 0.7118 0.3730 1.1124 0.044 Uiso 1 1 calc R . .
H22B H 0.7539 0.2501 1.0889 0.044 Uiso 1 1 calc R . .
H22C H 0.7212 0.2718 1.1942 0.044 Uiso 1 1 calc R . .
C23 C 0.7252(4) 0.1131(3) 0.8380(3) 0.0392(9) Uani 1 1 d . . .
H23 H 0.7763 0.0590 0.8040 0.047 Uiso 1 1 calc R . .
C24 C 0.7663(3) 0.1659(3) 0.9039(3) 0.0325(8) Uani 1 1 d . . .
C25 C 0.5905(4) 0.1579(3) 0.8328(3) 0.0348(9) Uani 1 1 d . . .
C26 C 0.6105(3) 0.5614(3) 1.2828(2) 0.0288(8) Uani 1 1 d . . .
C27 C 0.5363(4) 0.5699(4) 1.3801(3) 0.0413(10) Uani 1 1 d . . .
H27A H 0.4465 0.5566 1.3812 0.062 Uiso 1 1 calc R . .
H27B H 0.5352 0.6436 1.3957 0.062 Uiso 1 1 calc R . .
H27C H 0.5802 0.5149 1.4253 0.062 Uiso 1 1 calc R . .
C28 C 0.5420(4) 0.1664(3) 1.1592(3) 0.0311(8) Uani 1 1 d . . .
H28A H 0.4514 0.1560 1.1587 0.047 Uiso 1 1 calc R . .
H28B H 0.5666 0.1437 1.2218 0.047 Uiso 1 1 calc R . .
H28C H 0.5998 0.1218 1.1166 0.047 Uiso 1 1 calc R . .
C29 C 0.4973(4) 0.1348(4) 0.7701(3) 0.0470(11) Uani 1 1 d . . .
H29A H 0.4110 0.1779 0.7836 0.070 Uiso 1 1 calc R . .
H29B H 0.4899 0.0564 0.7811 0.070 Uiso 1 1 calc R . .
H29C H 0.5313 0.1555 0.7054 0.070 Uiso 1 1 calc R . .
C30 C 0.1156(3) 0.4360(3) 0.9136(3) 0.0347(9) Uani 1 1 d . . .
H30A H 0.1358 0.4416 0.9752 0.052 Uiso 1 1 calc R . .
H30B H 0.0779 0.3687 0.9159 0.052 Uiso 1 1 calc R . .
H30C H 0.0527 0.5000 0.8931 0.052 Uiso 1 1 calc R . .
C31 C 0.1291(4) 0.2095(3) 1.1255(3) 0.0335(8) Uani 1 1 d . . .
H31 H 0.0635 0.1635 1.1346 0.040 Uiso 1 1 calc R . .
C32 C 0.2912(4) 0.0958(3) 1.3924(3) 0.0453(10) Uani 1 1 d . . .
H32A H 0.2283 0.1285 1.3489 0.068 Uiso 1 1 calc R . .
H32B H 0.2452 0.0854 1.4551 0.068 Uiso 1 1 calc R . .
H32C H 0.3354 0.0246 1.3759 0.068 Uiso 1 1 calc R . .
C33 C 0.6961(4) 0.2789(4) 1.4264(3) 0.0454(10) Uani 1 1 d . . .
H33A H 0.7149 0.3485 1.3898 0.068 Uiso 1 1 calc R . .
H33B H 0.7679 0.2201 1.4127 0.068 Uiso 1 1 calc R . .
H33C H 0.6867 0.2857 1.4922 0.068 Uiso 1 1 calc R . .
C34 C 0.1741(5) 0.6032(4) 1.2495(3) 0.0546(13) Uani 1 1 d . . .
H34A H 0.2086 0.6125 1.1839 0.082 Uiso 1 1 calc R . .
H34B H 0.1824 0.6681 1.2764 0.082 Uiso 1 1 calc R . .
H34C H 0.0818 0.5943 1.2559 0.082 Uiso 1 1 calc R . .
C35 C 0.2663(4) 0.1473(3) 0.9712(3) 0.0390(9) Uani 1 1 d . . .
H35A H 0.3441 0.1688 0.9318 0.059 Uiso 1 1 calc R . .
H35B H 0.1925 0.1607 0.9349 0.059 Uiso 1 1 calc R . .
H35C H 0.2833 0.0690 0.9957 0.059 Uiso 1 1 calc R . .
C36 C 0.2010(4) 0.4861(4) 1.3997(3) 0.0431(10) Uani 1 1 d . . .
H36A H 0.2521 0.4200 1.4297 0.065 Uiso 1 1 calc R . .
H36B H 0.1087 0.4769 1.4078 0.065 Uiso 1 1 calc R . .
H36C H 0.2106 0.5500 1.4275 0.065 Uiso 1 1 calc R . .
C40 C 0.9041(4) 0.1547(4) 0.9343(4) 0.0537(12) Uani 1 1 d . . .
H40A H 0.9012 0.2021 0.9816 0.081 Uiso 1 1 calc R . .
H40B H 0.9659 0.1767 0.8809 0.081 Uiso 1 1 calc R . .
H40C H 0.9323 0.0781 0.9598 0.081 Uiso 1 1 calc R . .

loop_
_atom_site_aniso_label
_atom_site_aniso_U_11
_atom_site_aniso_U_22
_atom_site_aniso_U_33
_atom_site_aniso_U_23
_atom_site_aniso_U_13
_atom_site_aniso_U_12
Zr1 0.01951(17) 0.01490(17) 0.02050(17) -0.00165(12) -0.00261(12) -0.00216(12)
Zr2 0.02031(17) 0.01817(18) 0.02016(17) -0.00046(13) -0.00149(12) -0.00233(12)
O3 0.0206(11) 0.0166(11) 0.0232(11) -0.0012(9) -0.0021(9) -0.0031(9)
N4 0.0270(15) 0.0230(16) 0.0280(15) -0.0029(12) -0.0037(12) -0.0032(12)
N5 0.0213(13) 0.0216(15) 0.0226(14) -0.0037(12) -0.0007(11) -0.0026(11)
N6 0.0256(14) 0.0228(15) 0.0224(14) 0.0005(12) -0.0060(11) -0.0060(11)
N7 0.0246(14) 0.0220(15) 0.0274(15) 0.0006(12) -0.0029(11) -0.0044(11)
N8 0.0286(15) 0.0284(17) 0.0325(16) -0.0056(13) 0.0040(12) -0.0034(12)
N9 0.0302(15) 0.0265(17) 0.0260(15) -0.0004(13) -0.0033(12) -0.0048(12)
N10 0.0256(14) 0.0172(14) 0.0257(15) -0.0002(11) -0.0055(11) -0.0003(11)
N11 0.0263(14) 0.0238(15) 0.0204(14) -0.0030(12) -0.0019(11) -0.0042(11)
N12 0.0266(15) 0.0196(15) 0.0318(16) -0.0069(12) -0.0068(12) -0.0025(11)
C13 0.0256(17) 0.0197(18) 0.0292(18) 0.0013(14) -0.0062(14) -0.0021(13)
C14 0.0262(19) 0.038(2) 0.042(2) 0.0047(18) 0.0019(16) -0.0094(16)
C15 0.0310(19) 0.037(2) 0.0293(19) -0.0005(17) -0.0069(15) 0.0018(16)
C16 0.0307(18) 0.035(2) 0.0256(18) -0.0041(16) -0.0121(14) -0.0092(15)
C17 0.0309(19) 0.0234(19) 0.0323(19) 0.0052(15) -0.0086(15) -0.0093(14)
N18 0.0292(15) 0.0248(16) 0.0267(15) 0.0021(12) -0.0047(12) -0.0040(12)
C19 0.044(2) 0.034(2) 0.040(2) 0.0118(18) -0.0134(18) -0.0008(18)
C20 0.0316(19) 0.030(2) 0.033(2) 0.0027(16) 0.0005(15) -0.0017(15)
C21 0.0257(18) 0.0257(19) 0.035(2) 0.0048(16) -0.0045(14) -0.0049(14)
C22 0.0255(17) 0.030(2) 0.0329(19) -0.0072(16) -0.0072(14) 0.0011(14)
C23 0.045(2) 0.025(2) 0.045(2) -0.0131(18) -0.0025(18) 0.0060(17)
C24 0.0307(19) 0.0233(19) 0.039(2) -0.0033(16) -0.0006(15) 0.0049(15)
C25 0.045(2) 0.0213(19) 0.039(2) -0.0132(17) -0.0037(17) -0.0014(16)
C26 0.037(2) 0.0267(19) 0.0235(18) -0.0041(15) -0.0046(15) -0.0065(15)
C27 0.054(2) 0.041(2) 0.032(2) -0.0136(19) 0.0048(18) -0.015(2)
C28 0.037(2) 0.0220(19) 0.0300(19) 0.0012(15) -0.0048(15) 0.0019(15)
C29 0.053(3) 0.041(3) 0.053(3) -0.024(2) -0.014(2) -0.001(2)
C30 0.0224(17) 0.044(2) 0.036(2) -0.0008(18) -0.0048(15) -0.0023(16)
C31 0.0284(19) 0.032(2) 0.041(2) 0.0049(17) -0.0076(16) -0.0154(16)
C32 0.046(2) 0.027(2) 0.056(3) 0.0115(19) -0.005(2) -0.0060(18)
C33 0.038(2) 0.054(3) 0.044(2) -0.003(2) -0.0169(18) -0.0002(19)
C34 0.056(3) 0.038(3) 0.054(3) 0.001(2) 0.019(2) 0.011(2)
C35 0.042(2) 0.032(2) 0.049(2) -0.0100(19) -0.0041(18) -0.0180(17)
C36 0.039(2) 0.052(3) 0.036(2) -0.013(2) 0.0076(17) -0.0025(19)
C40 0.031(2) 0.053(3) 0.074(3) -0.020(3) -0.006(2) 0.010(2)

loop_
_atom_type_symbol
_atom_type_description
_atom_type_scat_dispersion_real
_atom_type_scat_dispersion_imag
_atom_type_scat_source
C C 0.0033 0.0016 'International Tables Vol C Tables 4.2.6.8 and 6.1.1.4'
H H 0.0000 0.0000 'International Tables Vol C Tables 4.2.6.8 and 6.1.1.4'
N N 0.0061 0.0033 'International Tables Vol C Tables 4.2.6.8 and 6.1.1.4'
Zr Zr -2.9673 0.5597 'International Tables Vol C Tables 4.2.6.8 and 6.1.1.4'
O O 0.0106 0.0060 'International Tables Vol C Tables 4.2.6.8 and 6.1.1.4'

loop_
_geom_angle_atom_site_label_1
_geom_angle_atom_site_label_2
_geom_angle_atom_site_label_3
_geom_angle
_geom_angle_site_symmetry_1
_geom_angle_site_symmetry_3
_geom_angle_publ_flag
O3 Zr1 O3 75.16(9) . 2_667 ?
O3 Zr1 N4 95.22(9) . . ?
O3 Zr1 N4 152.04(9) 2_667 . ?
O3 Zr1 N12 109.25(10) . . ?
O3 Zr1 N12 171.32(9) 2_667 . ?
N4 Zr1 N12 36.43(10) . . ?
O3 Zr1 N10 114.43(9) . . ?
O3 Zr1 N10 78.39(9) 2_667 . ?
N4 Zr1 N10 82.14(10) . . ?
N12 Zr1 N10 105.69(10) . . ?
O3 Zr1 N6 150.19(9) . . ?
O3 Zr1 N6 80.23(9) 2_667 . ?
N4 Zr1 N6 114.24(10) . . ?
N12 Zr1 N6 93.22(10) . . ?
N10 Zr1 N6 75.98(10) . . ?
O3 Zr1 N5 79.76(9) . . ?
O3 Zr1 N5 90.57(9) 2_667 . ?
N4 Zr1 N5 113.88(10) . . ?
N12 Zr1 N5 83.04(10) . . ?
N10 Zr1 N5 158.42(9) . . ?
N6 Zr1 N5 83.96(9) . . ?
O3 Zr1 Zr1 38.84(6) . 2_667 ?
O3 Zr1 Zr1 36.32(6) 2_667 2_667 ?
N4 Zr1 Zr1 128.96(7) . 2_667 ?
N12 Zr1 Zr1 147.50(8) . 2_667 ?
N10 Zr1 Zr1 97.06(7) . 2_667 ?
N6 Zr1 Zr1 114.94(7) . 2_667 ?
N5 Zr1 Zr1 84.12(7) . 2_667 ?
O3 Zr1 Zr2 102.97(6) . . ?
O3 Zr1 Zr2 36.51(6) 2_667 . ?
N4 Zr1 Zr2 126.54(8) . . ?
N12 Zr1 Zr2 144.09(8) . . ?
N10 Zr1 Zr2 44.53(7) . . ?
N6 Zr1 Zr2 63.75(7) . . ?
N5 Zr1 Zr2 118.61(7) . . ?
Zr1 Zr1 Zr2 67.43(2) 2_667 . ?
N8 Zr2 O3 111.17(11) . 2_667 ?
N8 Zr2 N9 94.08(11) . . ?
O3 Zr2 N9 150.00(9) 2_667 . ?
N8 Zr2 N18 87.21(11) . . ?
O3 Zr2 N18 154.28(10) 2_667 . ?
N9 Zr2 N18 35.66(10) . . ?
N8 Zr2 N7 94.57(11) . . ?
O3 Zr2 N7 76.10(9) 2_667 . ?
N9 Zr2 N7 119.12(10) . . ?
N18 Zr2 N7 84.91(10) . . ?
N8 Zr2 N11 94.34(11) . . ?
O3 Zr2 N11 76.95(9) 2_667 . ?
N9 Zr2 N11 85.52(10) . . ?
N18 Zr2 N11 120.93(10) . . ?
N7 Zr2 N11 153.03(10) . . ?
N8 Zr2 N10 169.65(11) . . ?
O3 Zr2 N10 75.99(9) 2_667 . ?
N9 Zr2 N10 81.47(10) . . ?
N18 Zr2 N10 83.75(10) . . ?
N7 Zr2 N10 79.67(9) . . ?
N11 Zr2 N10 94.62(9) . . ?
N8 Zr2 Zr1 143.01(9) . . ?
O3 Zr2 Zr1 37.61(6) 2_667 . ?
N9 Zr2 Zr1 122.34(8) . . ?
N18 Zr2 Zr1 117.82(8) . . ?
N7 Zr2 Zr1 63.69(7) . . ?
N11 Zr2 Zr1 94.74(7) . . ?
N10 Zr2 Zr1 40.95(7) . . ?
Zr1 O3 Zr2 128.71(11) . 2_667 ?
Zr1 O3 Zr1 104.84(9) . 2_667 ?
Zr2 O3 Zr1 105.88(9) 2_667 2_667 ?
C24 N4 N12 107.7(3) . . ?
C24 N4 Zr1 176.5(3) . . ?
N12 N4 Zr1 72.10(16) . . ?
C13 N5 N11 108.1(3) . 2_667 ?
C13 N5 Zr1 137.2(2) . . ?
N11 N5 Zr1 101.41(18) 2_667 . ?
C17 N6 N7 107.9(3) . . ?
C17 N6 Zr1 137.7(2) . . ?
N7 N6 Zr1 114.38(18) . . ?
C21 N7 N6 108.3(3) . . ?
C21 N7 Zr2 132.4(2) . . ?
N6 N7 Zr2 114.78(18) . . ?
C36 N8 C34 111.5(3) . . ?
C36 N8 Zr2 133.5(3) . . ?
C34 N8 Zr2 115.0(2) . . ?
C15 N9 N18 108.3(3) . . ?
C15 N9 Zr2 173.4(3) . . ?
N18 N9 Zr2 72.44(17) . . ?
C28 N10 C22 106.3(3) . . ?
C28 N10 Zr1 117.8(2) . . ?
C22 N10 Zr1 108.6(2) . . ?
C28 N10 Zr2 115.2(2) . . ?
C22 N10 Zr2 114.3(2) . . ?
Zr1 N10 Zr2 94.52(10) . . ?
C26 N11 N5 106.7(3) . 2_667 ?
C26 N11 Zr2 128.5(2) . . ?
N5 N11 Zr2 115.58(19) 2_667 . ?
C25 N12 N4 108.2(3) . . ?
C25 N12 Zr1 175.1(3) . . ?
N4 N12 Zr1 71.46(16) . . ?
N5 C13 C16 108.9(3) . . ?
N5 C13 C30 121.5(3) . . ?
C16 C13 C30 129.3(3) . . ?
C21 C14 H14A 109.5 . . ?
C21 C14 H14B 109.5 . . ?
H14A C14 H14B 109.5 . . ?
C21 C14 H14C 109.5 . . ?
H14A C14 H14C 109.5 . . ?
H14B C14 H14C 109.5 . . ?
N9 C15 C19 108.2(3) . . ?
N9 C15 C33 122.1(3) . . ?
C19 C15 C33 129.7(4) . . ?
C26 C16 C13 106.2(3) 2_667 . ?
C26 C16 H16 126.9 2_667 . ?
C13 C16 H16 126.9 . . ?
N6 C17 C31 108.8(3) . . ?
N6 C17 C35 123.0(3) . . ?
C31 C17 C35 128.2(3) . . ?
C20 N18 N9 108.9(3) . . ?
C20 N18 Zr2 173.7(3) . . ?
N9 N18 Zr2 71.90(17) . . ?
C15 C19 C20 106.9(3) . . ?
C15 C19 H19 126.5 . . ?
C20 C19 H19 126.5 . . ?
N18 C20 C19 107.7(3) . . ?
N18 C20 C32 121.7(3) . . ?
C19 C20 C32 130.5(4) . . ?
N7 C21 C31 108.9(3) . . ?
N7 C21 C14 122.2(3) . . ?
C31 C21 C14 128.8(3) . . ?
N10 C22 H22A 109.5 . . ?
N10 C22 H22B 109.5 . . ?
H22A C22 H22B 109.5 . . ?
N10 C22 H22C 109.5 . . ?
H22A C22 H22C 109.5 . . ?
H22B C22 H22C 109.5 . . ?
C24 C23 C25 105.9(3) . . ?
C24 C23 H23 127.1 . . ?
C25 C23 H23 127.1 . . ?
N4 C24 C23 109.4(3) . . ?
N4 C24 C40 121.5(3) . . ?
C23 C24 C40 129.0(3) . . ?
N12 C25 C23 108.8(3) . . ?
N12 C25 C29 122.1(3) . . ?
C23 C25 C29 129.1(3) . . ?
N11 C26 C16 109.9(3) . 2_667 ?
N11 C26 C27 121.9(3) . . ?
C16 C26 C27 128.2(3) 2_667 . ?
C26 C27 H27A 109.5 . . ?
C26 C27 H27B 109.5 . . ?
H27A C27 H27B 109.5 . . ?
C26 C27 H27C 109.5 . . ?
H27A C27 H27C 109.5 . . ?
H27B C27 H27C 109.5 . . ?
N10 C28 H28A 109.5 . . ?
N10 C28 H28B 109.5 . . ?
H28A C28 H28B 109.5 . . ?
N10 C28 H28C 109.5 . . ?
H28A C28 H28C 109.5 . . ?
H28B C28 H28C 109.5 . . ?
C25 C29 H29A 109.5 . . ?
C25 C29 H29B 109.5 . . ?
H29A C29 H29B 109.5 . . ?
C25 C29 H29C 109.5 . . ?
H29A C29 H29C 109.5 . . ?
H29B C29 H29C 109.5 . . ?
C13 C30 H30A 109.5 . . ?
C13 C30 H30B 109.5 . . ?
H30A C30 H30B 109.5 . . ?
C13 C30 H30C 109.5 . . ?
H30A C30 H30C 109.5 . . ?
H30B C30 H30C 109.5 . . ?
C17 C31 C21 106.1(3) . . ?
C17 C31 H31 126.9 . . ?
C21 C31 H31 126.9 . . ?
C20 C32 H32A 109.5 . . ?
C20 C32 H32B 109.5 . . ?
H32A C32 H32B 109.5 . . ?
C20 C32 H32C 109.5 . . ?
H32A C32 H32C 109.5 . . ?
H32B C32 H32C 109.5 . . ?
C15 C33 H33A 109.5 . . ?
C15 C33 H33B 109.5 . . ?
H33A C33 H33B 109.5 . . ?
C15 C33 H33C 109.5 . . ?
H33A C33 H33C 109.5 . . ?
H33B C33 H33C 109.5 . . ?
N8 C34 H34A 109.5 . . ?
N8 C34 H34B 109.5 . . ?
H34A C34 H34B 109.5 . . ?
N8 C34 H34C 109.5 . . ?
H34A C34 H34C 109.5 . . ?
H34B C34 H34C 109.5 . . ?
C17 C35 H35A 109.5 . . ?
C17 C35 H35B 109.5 . . ?
H35A C35 H35B 109.5 . . ?
C17 C35 H35C 109.5 . . ?
H35A C35 H35C 109.5 . . ?
H35B C35 H35C 109.5 . . ?
N8 C36 H36A 109.5 . . ?
N8 C36 H36B 109.5 . . ?
H36A C36 H36B 109.5 . . ?
N8 C36 H36C 109.5 . . ?
H36A C36 H36C 109.5 . . ?
H36B C36 H36C 109.5 . . ?
C24 C40 H40A 109.5 . . ?
C24 C40 H40B 109.5 . . ?
H40A C40 H40B 109.5 . . ?
C24 C40 H40C 109.5 . . ?
H40A C40 H40C 109.5 . . ?
H40B C40 H40C 109.5 . . ?

loop_
_geom_bond_atom_site_label_1
_geom_bond_atom_site_label_2
_geom_bond_distance
_geom_bond_site_symmetry_2
_geom_bond_publ_flag
Zr1 O3 2.053(2) . ?
Zr1 O3 2.173(2) 2_667 ?
Zr1 N4 2.230(3) . ?
Zr1 N12 2.238(3) . ?
Zr1 N10 2.252(3) . ?
Zr1 N6 2.333(3) . ?
Zr1 N5 2.344(3) . ?
Zr1 Zr1 3.3500(8) 2_667 ?
Zr1 Zr2 3.4255(8) . ?
Zr2 N8 2.065(3) . ?
Zr2 O3 2.119(2) 2_667 ?
Zr2 N9 2.242(3) . ?
Zr2 N18 2.249(3) . ?
Zr2 N7 2.330(3) . ?
Zr2 N11 2.342(3) . ?
Zr2 N10 2.410(3) . ?
O3 Zr2 2.119(2) 2_667 ?
O3 Zr1 2.173(2) 2_667 ?
N4 C24 1.347(4) . ?
N4 N12 1.397(4) . ?
N5 C13 1.353(4) . ?
N5 N11 1.413(4) 2_667 ?
N6 C17 1.361(4) . ?
N6 N7 1.397(4) . ?
N7 C21 1.360(4) . ?
N8 C36 1.470(5) . ?
N8 C34 1.464(5) . ?
N9 C15 1.355(5) . ?
N9 N18 1.375(4) . ?
N10 C28 1.490(4) . ?
N10 C22 1.500(4) . ?
N11 C26 1.364(4) . ?
N11 N5 1.413(4) 2_667 ?
N12 C25 1.341(4) . ?
C13 C16 1.405(5) . ?
C13 C30 1.498(5) . ?
C14 C21 1.505(5) . ?
C14 H14A 0.9600 . ?
C14 H14B 0.9600 . ?
C14 H14C 0.9600 . ?
C15 C19 1.389(6) . ?
C15 C33 1.516(5) . ?
C16 C26 1.382(5) 2_667 ?
C16 H16 0.9300 . ?
C17 C31 1.408(5) . ?
C17 C35 1.495(5) . ?
N18 C20 1.353(5) . ?
C19 C20 1.396(5) . ?
C19 H19 0.9300 . ?
C20 C32 1.487(5) . ?
C21 C31 1.396(5) . ?
C22 H22A 0.9600 . ?
C22 H22B 0.9600 . ?
C22 H22C 0.9600 . ?
C23 C24 1.384(6) . ?
C23 C25 1.403(5) . ?
C23 H23 0.9300 . ?
C24 C40 1.518(5) . ?
C25 C29 1.498(5) . ?
C26 C16 1.382(5) 2_667 ?
C26 C27 1.512(5) . ?
C27 H27A 0.9600 . ?
C27 H27B 0.9600 . ?
C27 H27C 0.9600 . ?
C28 H28A 0.9600 . ?
C28 H28B 0.9600 . ?
C28 H28C 0.9600 . ?
C29 H29A 0.9600 . ?
C29 H29B 0.9600 . ?
C29 H29C 0.9600 . ?
C30 H30A 0.9600 . ?
C30 H30B 0.9600 . ?
C30 H30C 0.9600 . ?
C31 H31 0.9300 . ?
C32 H32A 0.9600 . ?
C32 H32B 0.9600 . ?
C32 H32C 0.9600 . ?
C33 H33A 0.9600 . ?
C33 H33B 0.9600 . ?
C33 H33C 0.9600 . ?
C34 H34A 0.9600 . ?
C34 H34B 0.9600 . ?
C34 H34C 0.9600 . ?
C35 H35A 0.9600 . ?
C35 H35B 0.9600 . ?
C35 H35C 0.9600 . ?
C36 H36A 0.9600 . ?
C36 H36B 0.9600 . ?
C36 H36C 0.9600 . ?
C40 H40A 0.9600 . ?
C40 H40B 0.9600 . ?
C40 H40C 0.9600 . ?

loop_
_platon_squeeze_void_nr
_platon_squeeze_void_average_x
_platon_squeeze_void_average_y
_platon_squeeze_void_average_z
_platon_squeeze_void_volume
_platon_squeeze_void_count_electrons
_platon_squeeze_void_content
1 0.000 0.000 0.500 365 59 ' '
